data_7029903
loop_
_publ_author_name
'Li, Ting'
'Huang, Xi-He'
'Zhao, Ya-Feng'
'Li, Hao-Hong'
'Wu, Shu-Ting'
'Huang, Chang-Cang'

_publ_section_title
;
 An unusual double T5(2) water tape trapped in silver(I) coordination
 polymer hosts: influence of the solvent on the assembly of
 Ag(I)-4,4'-bipyridine chains with trans-cyclohexanedicarboxylate and
 their luminescent properties.
;
_journal_issue 41
_journal_name_full 'Dalton transactions (Cambridge, England : 2003)'
_journal_page_first 12872
_journal_page_last 12881
_journal_paper_doi 10.1039/c2dt31847d
_journal_volume 41
_journal_year 2012
_chemical_formula_moiety 'C28 H26 Ag2 N4 O4, 2(H2 O), 3(C2 H6 O2)'
_chemical_formula_sum 'C34 H48 Ag2 N4 O12'
_chemical_formula_weight 920.50
_chemical_name_systematic
;
?
;
_space_group_IT_number 2
_symmetry_cell_setting triclinic
_symmetry_space_group_name_Hall '-P 1'
_symmetry_space_group_name_H-M 'P -1'
_atom_sites_solution_hydrogens mixed
_atom_sites_solution_primary direct
_atom_sites_solution_secondary difmap
_audit_creation_method SHELXL-97
_cell_angle_alpha 102.01(3)
_cell_angle_beta 93.04(3)
_cell_angle_gamma 104.10(3)
_cell_formula_units_Z 1
_cell_length_a 8.7488(17)
_cell_length_b 9.867(2)
_cell_length_c 11.657(2)
_cell_measurement_reflns_used 3481
_cell_measurement_temperature 293(2)
_cell_measurement_theta_max 27.5126
_cell_measurement_theta_min 3.1312
_cell_volume 948.9(4)
_computing_cell_refinement 'CrystalClear (Rigaku Inc., 2007)'
_computing_data_collection 'CrystalClear (Rigaku Inc., 2007)'
_computing_data_reduction 'CrystalClear (Rigaku Inc., 2007)'
_computing_structure_refinement 'SHELXL-97 (Sheldrick, 1997)'
_computing_structure_solution 'SHELXS-97 (Sheldrick, 1990)'
_diffrn_ambient_temperature 293(2)
_diffrn_detector_area_resol_mean 28.5714
_diffrn_measured_fraction_theta_full 0.959
_diffrn_measured_fraction_theta_max 0.959
_diffrn_measurement_device_type
;
Rigaku Mercury CCD Saturn724
;
_diffrn_measurement_method dtprofit.ref
_diffrn_radiation_monochromator graphite
_diffrn_radiation_source 'fine-focus sealed tube'
_diffrn_radiation_type MoK\a
_diffrn_radiation_wavelength 0.71073
_diffrn_reflns_av_R_equivalents 0.0306
_diffrn_reflns_av_sigmaI/netI 0.0349
_diffrn_reflns_limit_h_max 8
_diffrn_reflns_limit_h_min -11
_diffrn_reflns_limit_k_max 12
_diffrn_reflns_limit_k_min -8
_diffrn_reflns_limit_l_max 15
_diffrn_reflns_limit_l_min -15
_diffrn_reflns_number 7965
_diffrn_reflns_theta_full 27.51
_diffrn_reflns_theta_max 27.51
_diffrn_reflns_theta_min 3.20
_diffrn_standards_decay_% None
_diffrn_standards_interval_count None
_diffrn_standards_interval_time None
_diffrn_standards_number None
_exptl_absorpt_coefficient_mu 1.097
_exptl_absorpt_correction_T_max 0.7305
_exptl_absorpt_correction_T_min 0.6239
_exptl_absorpt_correction_type numerical
_exptl_crystal_colour Colorless
_exptl_crystal_density_diffrn 1.611
_exptl_crystal_density_method 'not measured'
_exptl_crystal_description Prism
_exptl_crystal_F_000 470
_exptl_crystal_size_max 0.40
_exptl_crystal_size_mid 0.27
_exptl_crystal_size_min 0.23
_refine_diff_density_max 0.536
_refine_diff_density_min -0.535
_refine_diff_density_rms 0.072
_refine_ls_extinction_method none
_refine_ls_goodness_of_fit_ref 1.031
_refine_ls_hydrogen_treatment constr
_refine_ls_matrix_type full
_refine_ls_number_parameters 245
_refine_ls_number_reflns 4191
_refine_ls_number_restraints 0
_refine_ls_restrained_S_all 1.031
_refine_ls_R_factor_all 0.0435
_refine_ls_R_factor_gt 0.0406
_refine_ls_shift/su_max 0.000
_refine_ls_shift/su_mean 0.000
_refine_ls_structure_factor_coef Fsqd
_refine_ls_weighting_details 'calc w=1/[\s^2^(Fo^2^)+(0.0268P)^2^+1.4979P] where P=(Fo^2^+2Fc^2^)/3'
_refine_ls_weighting_scheme calc
_refine_ls_wR_factor_gt 0.0881
_refine_ls_wR_factor_ref 0.0903
_reflns_number_gt 3957
_reflns_number_total 4191
_reflns_threshold_expression >2sigma(I)
_cod_data_source_file c2dt31847d.txt
_cod_data_source_block a3
_cod_depositor_comments
;
The following automatic conversions were performed:

'_symmetry_cell_setting' value 'Triclinic' changed to 'triclinic'
according to
/usr/data/users/saulius/automatic-downloads/retrospective/RSC/lib/dictionaries/cif_core.dic
dictionary named 'cif_core.dic' version 2.4.2 from
2011-04-26.

'_exptl_absorpt_correction_type' value 'Numerical'
changed to 'numerical' according to
/usr/data/users/saulius/automatic-downloads/retrospective/RSC/lib/dictionaries/cif_core.dic
dictionary named 'cif_core.dic' version 2.4.2 from 2011-04-26.

Automatic conversion script
Id: cif_fix_values 2281 2013-09-26 08:29:07Z andrius 
;
_cod_original_cell_volume 948.9(3)
_cod_database_code 7029903

loop_
_symmetry_equiv_pos_as_xyz
'x, y, z'
'-x, -y, -z'

loop_
_atom_site_label
_atom_site_type_symbol
_atom_site_fract_x
_atom_site_fract_y
_atom_site_fract_z
_atom_site_U_iso_or_equiv
_atom_site_adp_type
_atom_site_occupancy
_atom_site_symmetry_multiplicity
_atom_site_calc_flag
_atom_site_refinement_flags
Ag1 Ag 0.15721(3) -0.05089(3) 0.49933(2) 0.04733(10) Uani 1 1 d .
N1 N 0.9826(3) 0.7393(3) 0.4824(2) 0.0371(6) Uani 1 1 d .
N2 N 0.3628(3) 0.1232(3) 0.4838(2) 0.0378(6) Uani 1 1 d .
C1 C 0.8785(4) 0.6739(3) 0.3871(3) 0.0454(8) Uani 1 1 d .
H1A H 0.8869 0.7132 0.3210 0.054 Uiso 1 1 calc R
C2 C 0.7596(4) 0.5516(3) 0.3817(3) 0.0444(8) Uani 1 1 d .
H2A H 0.6905 0.5101 0.3131 0.053 Uiso 1 1 calc R
C3 C 0.7426(3) 0.4898(3) 0.4787(3) 0.0321(6) Uani 1 1 d .
C4 C 0.8506(4) 0.5584(3) 0.5776(3) 0.0364(6) Uani 1 1 d .
H4A H 0.8438 0.5225 0.6454 0.044 Uiso 1 1 calc R
C5 C 0.9678(4) 0.6795(3) 0.5754(3) 0.0380(7) Uani 1 1 d .
H5A H 1.0403 0.7218 0.6421 0.046 Uiso 1 1 calc R
C6 C 0.3741(4) 0.1834(4) 0.3911(3) 0.0455(8) Uani 1 1 d .
H6A H 0.2960 0.1449 0.3274 0.055 Uiso 1 1 calc R
C7 C 0.4953(4) 0.2994(4) 0.3847(3) 0.0452(8) Uani 1 1 d .
H7A H 0.4980 0.3368 0.3178 0.054 Uiso 1 1 calc R
C8 C 0.6138(3) 0.3607(3) 0.4785(3) 0.0325(6) Uani 1 1 d .
C9 C 0.6031(4) 0.2955(4) 0.5728(3) 0.0560(10) Uani 1 1 d .
H9A H 0.6806 0.3302 0.6371 0.067 Uiso 1 1 calc R
C10 C 0.4783(4) 0.1795(4) 0.5719(3) 0.0575(11) Uani 1 1 d .
H10A H 0.4744 0.1381 0.6368 0.069 Uiso 1 1 calc R
C11 C 0.0970(4) 0.0060(3) 0.7646(2) 0.0381(7) Uani 1 1 d .
C12 C 0.0972(4) 0.1313(3) 0.9744(2) 0.0407(7) Uani 1 1 d .
H12A H 0.0174 0.1759 0.9503 0.049 Uiso 1 1 calc R
H12B H 0.2006 0.1935 0.9708 0.049 Uiso 1 1 calc R
C13 C 0.0777(4) -0.0135(3) 0.8900(2) 0.0351(6) Uani 1 1 d .
H13A H 0.1621 -0.0546 0.9140 0.042 Uiso 1 1 calc R
C14 C -0.0812(4) -0.1155(3) 0.8987(2) 0.0403(7) Uani 1 1 d .
H14A H -0.0898 -0.2088 0.8477 0.048 Uiso 1 1 calc R
H14B H -0.1668 -0.0790 0.8719 0.048 Uiso 1 1 calc R
O1 O -0.0133(3) 0.0346(3) 0.70971(19) 0.0481(6) Uani 1 1 d .
O2 O 0.2225(3) -0.0089(3) 0.7226(2) 0.0607(7) Uani 1 1 d .
OW1 O 0.2245(3) 0.8112(3) 0.2104(3) 0.0654(7) Uani 1 1 d .
H1 H 0.3090 0.8603 0.1910 0.079 Uiso 1 1 d R
H2 H 0.1627 0.8652 0.2274 0.079 Uiso 1 1 d R
C15 C 0.5165(7) 0.5315(7) 0.0636(5) 0.0940(17) Uani 1 1 d .
H15A H 0.6281 0.5453 0.0878 0.113 Uiso 1 1 calc R
H15B H 0.4943 0.6248 0.0801 0.113 Uiso 1 1 calc R
O5 O 0.1369(4) 0.5281(3) 0.1335(3) 0.0709(8) Uani 1 1 d .
H5 H 0.1789 0.6140 0.1427 0.085 Uiso 1 1 calc R
C16 C -0.0113(5) 0.4913(5) 0.0608(4) 0.0647(11) Uani 1 1 d .
H16A H -0.0768 0.5520 0.0955 0.078 Uiso 1 1 calc R
H16B H -0.0666 0.3925 0.0581 0.078 Uiso 1 1 calc R
O6 O 0.4239(4) 0.4430(4) 0.1304(3) 0.0822(10) Uani 1 1 d .
H6 H 0.3368 0.4599 0.1340 0.099 Uiso 1 1 calc R
O7A O 0.4989(4) -0.0305(4) 0.1519(3) 0.0623(9) Uani 0.80 1 d P
H7 H 0.5872 -0.0141 0.1874 0.093 Uiso 0.80 1 d PR
O7B O 0.544(2) 0.2046(15) 0.0739(12) 0.070(4) Uani 0.20 1 d P
H7B H 0.4723 0.2420 0.0940 0.084 Uiso 0.20 1 d PR
C17A C 0.515(2) 0.075(2) -0.0257(19) 0.104(5) Uiso 0.35 1 d P
C17B C 0.5079(11) 0.0554(11) 0.0620(9) 0.092(2) Uiso 0.65 1 d P

loop_
_atom_site_aniso_label
_atom_site_aniso_U_11
_atom_site_aniso_U_22
_atom_site_aniso_U_33
_atom_site_aniso_U_23
_atom_site_aniso_U_13
_atom_site_aniso_U_12
Ag1 0.04701(17) 0.03990(15) 0.04129(15) 0.01173(10) 0.00245(11) -0.01606(11)
N1 0.0347(14) 0.0295(12) 0.0407(13) 0.0094(10) 0.0039(11) -0.0049(10)
N2 0.0315(13) 0.0322(13) 0.0416(14) 0.0116(11) -0.0003(10) -0.0085(10)
C1 0.051(2) 0.0390(17) 0.0379(16) 0.0166(13) -0.0012(14) -0.0083(15)
C2 0.0462(19) 0.0391(17) 0.0387(16) 0.0149(13) -0.0043(14) -0.0093(14)
C3 0.0289(14) 0.0280(13) 0.0367(14) 0.0097(11) 0.0043(11) 0.0002(11)
C4 0.0364(16) 0.0326(15) 0.0352(15) 0.0099(12) 0.0033(12) -0.0020(13)
C5 0.0367(16) 0.0333(15) 0.0367(15) 0.0068(12) -0.0005(12) -0.0025(13)
C6 0.0436(19) 0.0432(18) 0.0371(16) 0.0069(13) -0.0032(13) -0.0089(15)
C7 0.0472(19) 0.0457(18) 0.0323(15) 0.0133(13) 0.0000(13) -0.0103(15)
C8 0.0296(14) 0.0288(14) 0.0358(14) 0.0092(11) 0.0033(11) 0.0002(12)
C9 0.046(2) 0.057(2) 0.053(2) 0.0300(17) -0.0188(16) -0.0212(17)
C10 0.054(2) 0.056(2) 0.053(2) 0.0330(18) -0.0169(17) -0.0181(18)
C11 0.0420(17) 0.0375(16) 0.0266(13) 0.0061(12) 0.0042(12) -0.0039(13)
C12 0.0515(19) 0.0338(15) 0.0290(14) 0.0096(12) 0.0041(13) -0.0054(14)
C13 0.0400(16) 0.0374(15) 0.0272(13) 0.0102(11) 0.0030(11) 0.0067(13)
C14 0.0507(19) 0.0352(16) 0.0261(14) 0.0057(12) 0.0021(12) -0.0041(14)
O1 0.0571(15) 0.0556(14) 0.0325(11) 0.0202(10) 0.0014(10) 0.0084(12)
O2 0.0494(15) 0.088(2) 0.0364(12) 0.0111(13) 0.0129(11) 0.0037(14)
OW1 0.0543(16) 0.0539(16) 0.083(2) 0.0133(14) -0.0011(14) 0.0089(13)
C15 0.076(3) 0.115(5) 0.083(3) 0.019(3) 0.007(3) 0.014(3)
O5 0.078(2) 0.0591(17) 0.0729(19) 0.0112(15) -0.0165(16) 0.0222(16)
C16 0.072(3) 0.053(2) 0.066(3) 0.010(2) 0.005(2) 0.015(2)
O6 0.077(2) 0.096(3) 0.084(2) 0.039(2) 0.0170(19) 0.025(2)
O7A 0.0337(16) 0.103(3) 0.0516(18) 0.0319(19) 0.0042(13) 0.0077(17)
O7B 0.107(12) 0.056(8) 0.057(8) 0.023(7) 0.010(8) 0.029(8)

loop_
_atom_type_symbol
_atom_type_description
_atom_type_scat_dispersion_real
_atom_type_scat_dispersion_imag
_atom_type_scat_source
C C 0.0033 0.0016 'International Tables Vol C Tables 4.2.6.8 and 6.1.1.4'
H H 0.0000 0.0000 'International Tables Vol C Tables 4.2.6.8 and 6.1.1.4'
N N 0.0061 0.0033 'International Tables Vol C Tables 4.2.6.8 and 6.1.1.4'
O O 0.0106 0.0060 'International Tables Vol C Tables 4.2.6.8 and 6.1.1.4'
Ag Ag -0.8971 1.1015 'International Tables Vol C Tables 4.2.6.8 and 6.1.1.4'

loop_
_geom_angle_atom_site_label_1
_geom_angle_atom_site_label_2
_geom_angle_atom_site_label_3
_geom_angle
_geom_angle_site_symmetry_1
_geom_angle_site_symmetry_3
N2 Ag1 N1 164.79(10) . 1_445
N2 Ag1 O2 93.14(10) . .
N1 Ag1 O2 94.51(10) 1_445 .
N2 Ag1 Ag1 111.16(7) . 2_556
N1 Ag1 Ag1 80.72(7) 1_445 2_556
O2 Ag1 Ag1 98.15(7) . 2_556
C5 N1 C1 116.7(3) . .
C5 N1 Ag1 119.3(2) . 1_665
C1 N1 Ag1 123.6(2) . 1_665
C10 N2 C6 116.4(3) . .
C10 N2 Ag1 120.4(2) . .
C6 N2 Ag1 123.0(2) . .
N1 C1 C2 123.4(3) . .
N1 C1 H1A 118.3 . .
C2 C1 H1A 118.3 . .
C1 C2 C3 120.1(3) . .
C1 C2 H2A 119.9 . .
C3 C2 H2A 119.9 . .
C4 C3 C2 116.3(3) . .
C4 C3 C8 121.5(3) . .
C2 C3 C8 122.1(3) . .
C5 C4 C3 120.1(3) . .
C5 C4 H4A 120.0 . .
C3 C4 H4A 120.0 . .
N1 C5 C4 123.4(3) . .
N1 C5 H5A 118.3 . .
C4 C5 H5A 118.3 . .
N2 C6 C7 123.4(3) . .
N2 C6 H6A 118.3 . .
C7 C6 H6A 118.3 . .
C6 C7 C8 120.0(3) . .
C6 C7 H7A 120.0 . .
C8 C7 H7A 120.0 . .
C9 C8 C7 116.1(3) . .
C9 C8 C3 121.7(3) . .
C7 C8 C3 122.2(3) . .
C10 C9 C8 120.2(3) . .
C10 C9 H9A 119.9 . .
C8 C9 H9A 119.9 . .
N2 C10 C9 123.8(3) . .
N2 C10 H10A 118.1 . .
C9 C10 H10A 118.1 . .
O1 C11 O2 124.0(3) . .
O1 C11 C13 118.2(3) . .
O2 C11 C13 117.7(3) . .
C13 C12 C14 111.4(2) . 2_557
C13 C12 H12A 109.3 . .
C14 C12 H12A 109.3 2_557 .
C13 C12 H12B 109.3 . .
C14 C12 H12B 109.3 2_557 .
H12A C12 H12B 108.0 . .
C12 C13 C11 110.2(2) . .
C12 C13 C14 110.2(3) . .
C11 C13 C14 112.4(2) . .
C12 C13 H13A 108.0 . .
C11 C13 H13A 108.0 . .
C14 C13 H13A 108.0 . .
C13 C14 C12 111.0(2) . 2_557
C13 C14 H14A 109.4 . .
C12 C14 H14A 109.4 2_557 .
C13 C14 H14B 109.4 . .
C12 C14 H14B 109.4 2_557 .
H14A C14 H14B 108.0 . .
C11 O2 Ag1 104.7(2) . .
H1 OW1 H2 108.4 . .
O6 C15 C15 112.0(6) . 2_665
O6 C15 H15A 109.2 . .
C15 C15 H15A 109.2 2_665 .
O6 C15 H15B 109.2 . .
C15 C15 H15B 109.2 2_665 .
H15A C15 H15B 107.9 . .
C16 O5 H5 109.5 . .
O5 C16 C16 111.8(5) . 2_565
O5 C16 H16A 109.3 . .
C16 C16 H16A 109.3 2_565 .
O5 C16 H16B 109.3 . .
C16 C16 H16B 109.3 2_565 .
H16A C16 H16B 107.9 . .
C15 O6 H6 109.5 . .
C17A O7A C17B 50.1(7) 2_655 .
C17A O7A H7 117.2 2_655 .
C17B O7A H7 109.1 . .
C17B O7B C17A 43.6(8) . .
C17B O7B H7B 115.5 . .
C17A O7B H7B 121.7 . .
C17B C17A C17B 87.2(17) . 2_655
C17B C17A O7A 153(2) . 2_655
C17B C17A O7A 66.6(13) 2_655 2_655
C17B C17A O7B 63.6(14) . .
C17B C17A O7B 151(2) 2_655 .
O7A C17A O7B 142.8(16) 2_655 .
C17B C17A C17A 47.1(12) . 2_655
C17B C17A C17A 40.1(10) 2_655 2_655
O7A C17A C17A 106.6(19) 2_655 2_655
O7B C17A C17A 111(2) . 2_655
C17A C17B C17A 92.8(17) . 2_655
C17A C17B O7B 72.8(15) . .
C17A C17B O7B 165.3(17) 2_655 .
C17A C17B O7A 155.9(16) . .
C17A C17B O7A 63.4(12) 2_655 .
O7B C17B O7A 130.7(9) . .
C17A C17B C17B 50.3(12) . 2_655
C17A C17B C17B 42.5(10) 2_655 2_655
O7B C17B C17B 123.0(12) . 2_655
O7A C17B C17B 105.8(10) . 2_655

loop_
_geom_bond_atom_site_label_1
_geom_bond_atom_site_label_2
_geom_bond_distance
_geom_bond_site_symmetry_2
Ag1 N2 2.208(3) .
Ag1 N1 2.217(3) 1_445
Ag1 O2 2.559(3) .
Ag1 Ag1 3.1495(9) 2_556
N1 C5 1.336(4) .
N1 C1 1.338(4) .
N1 Ag1 2.217(3) 1_665
N2 C10 1.328(4) .
N2 C6 1.335(4) .
C1 C2 1.376(4) .
C1 H1A 0.9300 .
C2 C3 1.390(4) .
C2 H2A 0.9300 .
C3 C4 1.388(4) .
C3 C8 1.481(4) .
C4 C5 1.378(4) .
C4 H4A 0.9300 .
C5 H5A 0.9300 .
C6 C7 1.376(4) .
C6 H6A 0.9300 .
C7 C8 1.391(4) .
C7 H7A 0.9300 .
C8 C9 1.380(4) .
C9 C10 1.374(5) .
C9 H9A 0.9300 .
C10 H10A 0.9300 .
C11 O1 1.249(4) .
C11 O2 1.254(4) .
C11 C13 1.527(4) .
C12 C13 1.522(4) .
C12 C14 1.529(4) 2_557
C12 H12A 0.9700 .
C12 H12B 0.9700 .
C13 C14 1.527(4) .
C13 H13A 0.9800 .
C14 C12 1.529(4) 2_557
C14 H14A 0.9700 .
C14 H14B 0.9700 .
OW1 H1 0.8499 .
OW1 H2 0.8500 .
C15 O6 1.425(6) .
C15 C15 1.467(10) 2_665
C15 H15A 0.9700 .
C15 H15B 0.9700 .
O5 C16 1.435(5) .
O5 H5 0.8200 .
C16 C16 1.480(8) 2_565
C16 H16A 0.9700 .
C16 H16B 0.9700 .
O6 H6 0.8200 .
O7A C17A 1.43(2) 2_655
O7A C17B 1.472(11) .
O7A H7 0.8200 .
O7B C17B 1.404(16) .
O7B C17A 1.50(2) .
O7B H7B 0.8200 .
C17A C17B 1.081(19) .
C17A C17B 1.230(19) 2_655
C17A O7A 1.43(2) 2_655
C17A C17A 1.68(4) 2_655
C17B C17A 1.230(19) 2_655
C17B C17B 1.597(19) 2_655

loop_
_geom_hbond_atom_site_label_D
_geom_hbond_atom_site_label_H
_geom_hbond_atom_site_label_A
_geom_hbond_distance_DH
_geom_hbond_distance_HA
_geom_hbond_distance_DA
_geom_hbond_angle_DHA
_geom_hbond_site_symmetry_A
OW1 H1 O7A 0.85 1.88 2.732(4) 178.5 1_565
OW1 H2 O1 0.85 1.91 2.749(4) 168.3 2_566
O5 H5 OW1 0.82 1.88 2.653(4) 157.9 .
O6 H6 O5 0.82 2.02 2.834(5) 171.3 .
O7A H7 O2 0.82 1.86 2.675(4) 173.8 2_656
O7B H7B O6 0.82 2.09 2.774(15) 140.7 .
